data_7156386
loop_
_publ_author_name
'Russell, David A.'
'Freudenreich, Julien J.'
'Stewart, Hannah L.'
'Bond, Andrew D.'
'Sore, Hannah F.'
'Spring, David R.'

_publ_section_title
;
 Semi-syntheses of the 11-hydroxyrotenoids sumatrol and villosinol.
;
_journal_issue 35
_journal_name_full 'Organic &amp; biomolecular chemistry'
_journal_page_first 6395
_journal_page_last 6398
_journal_paper_doi 10.1039/c8ob01919c
_journal_volume 16
_journal_year 2018
_chemical_absolute_configuration ad
_chemical_formula_moiety 'C41 H37 Cl N O6 P Pd, C4 H8 O'
_chemical_formula_sum 'C45 H45 Cl N O7 P Pd'
_chemical_formula_weight 884.64
_space_group_crystal_system orthorhombic
_space_group_IT_number 19
_space_group_name_Hall 'P 2ac 2ab'
_space_group_name_H-M_alt 'P 21 21 21'
_symmetry_space_group_name_Hall 'P 2ac 2ab'
_symmetry_space_group_name_H-M 'P 21 21 21'
_atom_sites_solution_hydrogens geom
_audit_creation_method SHELXL-2018/1
_audit_update_record
;
2018-08-02 deposited with the CCDC.
2018-08-22 downloaded from the CCDC.
;
_cell_angle_alpha 90
_cell_angle_beta 90
_cell_angle_gamma 90
_cell_formula_units_Z 4
_cell_length_a 9.1935(1)
_cell_length_b 14.7832(2)
_cell_length_c 30.8543(5)
_cell_measurement_reflns_used 31463
_cell_measurement_temperature 180(2)
_cell_measurement_theta_max 27.48
_cell_measurement_theta_min 1.00
_cell_volume 4193.39(10)
_computing_cell_refinement 'HKL Scalepack (Otwinowski & Minor, 1997)'
_computing_data_collection 'COLLECT (Nonius, 1999)'
_computing_data_reduction 'HKL Denzo and Scalepack (Otwinowski & Minor, 1997)'
_computing_molecular_graphics 'Mercury (Macrae et al., 2008)'
_computing_publication_material SHELXL
_computing_structure_refinement 'SHELXL (Sheldrick, 2015)'
_computing_structure_solution 'SHELXT (Sheldrick, 2015)'
_diffrn_ambient_temperature 180(2)
_diffrn_measured_fraction_theta_full 0.993
_diffrn_measured_fraction_theta_max 0.975
_diffrn_measurement_device_type 'Nonius KappaCCD'
_diffrn_measurement_method '\w and \f-scans'
_diffrn_radiation_type MoK\a
_diffrn_radiation_wavelength 0.71073
_diffrn_reflns_av_R_equivalents 0.0641
_diffrn_reflns_av_unetI/netI 0.0936
_diffrn_reflns_Laue_measured_fraction_full 0.993
_diffrn_reflns_Laue_measured_fraction_max 0.975
_diffrn_reflns_limit_h_max 11
_diffrn_reflns_limit_h_min -11
_diffrn_reflns_limit_k_max 18
_diffrn_reflns_limit_k_min -18
_diffrn_reflns_limit_l_max 40
_diffrn_reflns_limit_l_min -39
_diffrn_reflns_number 22512
_diffrn_reflns_point_group_measured_fraction_full 0.982
_diffrn_reflns_point_group_measured_fraction_max 0.952
_diffrn_reflns_theta_full 25.242
_diffrn_reflns_theta_max 27.480
_diffrn_reflns_theta_min 3.537
_diffrn_source 'fine-focus sealed tube'
_exptl_absorpt_coefficient_mu 0.595
_exptl_absorpt_correction_T_max 0.974
_exptl_absorpt_correction_T_min 0.900
_exptl_absorpt_correction_type multi-scan
_exptl_absorpt_process_details 'SORTAV (Blessing, 1995)'
_exptl_crystal_colour yellow
_exptl_crystal_density_diffrn 1.401
_exptl_crystal_description block
_exptl_crystal_F_000 1824
_exptl_crystal_size_max 0.160
_exptl_crystal_size_mid 0.070
_exptl_crystal_size_min 0.050
_refine_diff_density_max 0.508
_refine_diff_density_min -0.598
_refine_diff_density_rms 0.100
_refine_ls_abs_structure_details
;
Flack x determined using 2280 quotients [(I+)-(I-)]/[(I+)+(I-)]
(Parsons, Flack and Wagner, Acta Cryst. B69 (2013) 249-259).
;
_refine_ls_abs_structure_Flack -0.02(2)
_refine_ls_extinction_method none
_refine_ls_goodness_of_fit_ref 1.063
_refine_ls_hydrogen_treatment constr
_refine_ls_matrix_type full
_refine_ls_number_parameters 509
_refine_ls_number_reflns 9142
_refine_ls_number_restraints 50
_refine_ls_restrained_S_all 1.078
_refine_ls_R_factor_all 0.0912
_refine_ls_R_factor_gt 0.0586
_refine_ls_shift/su_max 0.001
_refine_ls_shift/su_mean 0.000
_refine_ls_structure_factor_coef Fsqd
_refine_ls_weighting_details 'w=1/[\s^2^(Fo^2^)+(0.0285P)^2^+6.4697P] where P=(Fo^2^+2Fc^2^)/3'
_refine_ls_weighting_scheme calc
_refine_ls_wR_factor_gt 0.1037
_refine_ls_wR_factor_ref 0.1153
_reflns_Friedel_coverage 0.749
_reflns_Friedel_fraction_full 0.969
_reflns_Friedel_fraction_max 0.922
_reflns_number_gt 6878
_reflns_number_total 9142
_reflns_threshold_expression 'I > 2\s(I)'
_cod_data_source_file c8ob01919c4.cif
_cod_data_source_block ds_k3_0010
_cod_depositor_comments 'Adding full bibliography for 7156386.cif.'
_cod_database_code 7156386
_cambridge_user_name 'David Russell'
_cambridge_user_crsid dar57
_cambridge_supervisor_name 'David Spring'
_cambridge_supervisor_crsid drs36
_cambridge_crystallographer_name 'Andrew Bond'
_cambridge_crystallographer_crsid adb29
_cambridge_sample_id DARG30
_cambridge_data_id DS_K3_0010
_shelx_space_group_comment
;
The symmetry employed for this shelxl refinement is uniquely defined
by the following loop, which should always be used as a source of
symmetry information in preference to the above space-group names.
They are only intended as comments.
;
_shelx_estimated_absorpt_t_min 0.911
_shelx_estimated_absorpt_t_max 0.971

loop_
_space_group_symop_operation_xyz
'x, y, z'
'-x+1/2, -y, z+1/2'
'-x, y+1/2, -z+1/2'
'x+1/2, -y+1/2, -z'

loop_
_atom_site_label
_atom_site_type_symbol
_atom_site_fract_x
_atom_site_fract_y
_atom_site_fract_z
_atom_site_U_iso_or_equiv
_atom_site_adp_type
_atom_site_occupancy
_atom_site_site_symmetry_order
_atom_site_calc_flag
_atom_site_refinement_flags_posn
_atom_site_refinement_flags_adp
Pd1 Pd 0.30251(6) 0.23124(4) 0.65234(2) 0.02663(14) Uani 1 1 d . .
P1 P 0.3915(2) 0.16351(14) 0.71236(6) 0.0286(4) Uani 1 1 d . .
Cl1 Cl 0.1617(2) 0.34352(15) 0.68869(6) 0.0462(6) Uani 1 1 d . .
O1 O 0.1475(6) 0.3670(4) 0.59204(17) 0.0414(14) Uani 1 1 d . .
H1 H 0.114219 0.380871 0.616505 0.062 Uiso 1 1 calc R U
O2 O 0.5844(8) 0.5496(4) 0.5512(2) 0.0636(19) Uani 1 1 d D .
O3 O 0.6697(7) 0.5624(4) 0.47098(18) 0.0517(16) Uani 1 1 d D .
O4 O 0.3879(6) 0.3059(4) 0.42905(16) 0.0390(13) Uani 1 1 d . .
O5 O 0.3843(6) 0.1547(3) 0.48839(15) 0.0329(12) Uani 1 1 d . .
O6 O 0.6345(6) -0.0432(3) 0.57867(16) 0.0364(13) Uani 1 1 d . .
N1 N 0.2292(6) 0.2891(4) 0.59548(19) 0.0304(14) Uani 1 1 d . .
C1 C 0.4268(9) 0.4237(5) 0.5339(3) 0.0360(19) Uani 1 1 d . .
H1A H 0.394697 0.420293 0.563156 0.043 Uiso 1 1 calc R U
C2 C 0.5244(10) 0.4880(5) 0.5229(3) 0.039(2) Uani 1 1 d . .
C2' C 0.556(2) 0.5417(12) 0.5957(4) 0.160(9) Uani 1 1 d D .
H2A' H 0.618758 0.583631 0.611755 0.240 Uiso 1 1 calc R U
H2B' H 0.576288 0.479571 0.605101 0.240 Uiso 1 1 calc R U
H2C' H 0.453992 0.556217 0.601390 0.240 Uiso 1 1 calc R U
C3 C 0.5732(9) 0.4932(5) 0.4797(3) 0.039(2) Uani 1 1 d . .
C3' C 0.6988(13) 0.5808(6) 0.4261(3) 0.062(3) Uani 1 1 d D .
H3A' H 0.768680 0.630591 0.423797 0.093 Uiso 1 1 calc R U
H3B' H 0.608092 0.597665 0.411477 0.093 Uiso 1 1 calc R U
H3C' H 0.739362 0.526593 0.412349 0.093 Uiso 1 1 calc R U
C4 C 0.5233(10) 0.4323(5) 0.4493(3) 0.040(2) Uani 1 1 d . .
H4A H 0.555897 0.435551 0.420093 0.048 Uiso 1 1 calc R U
C4' C 0.5679(9) -0.0138(5) 0.5044(2) 0.0334(19) Uani 1 1 d . .
H4A' H 0.617985 0.015512 0.479762 0.040 Uiso 1 1 calc R U
H4B' H 0.490938 -0.054477 0.493307 0.040 Uiso 1 1 calc R U
C5' C 0.6762(10) -0.0650(5) 0.5339(2) 0.0348(18) Uani 1 1 d . .
H5A' H 0.776379 -0.041201 0.528466 0.042 Uiso 1 1 calc R U
C6 C 0.2658(9) 0.2490(5) 0.4369(2) 0.041(2) Uani 1 1 d . .
H6A H 0.269756 0.197040 0.416661 0.049 Uiso 1 1 calc R U
H6B H 0.175825 0.283331 0.430519 0.049 Uiso 1 1 calc R U
C6' C 0.6786(12) -0.1648(6) 0.5295(3) 0.057(3) Uani 1 1 d D .
C7' C 0.5820(19) -0.2177(8) 0.5500(5) 0.151(7) Uani 1 1 d D U
H7A' H 0.593302 -0.281572 0.549540 0.181 Uiso 1 1 calc R U
H7B' H 0.502375 -0.191266 0.564963 0.181 Uiso 1 1 calc R U
C8 C 0.5076(9) 0.0545(5) 0.5353(2) 0.0284(17) Uani 1 1 d . .
C8' C 0.802(2) -0.2016(11) 0.5062(7) 0.196(9) Uani 1 1 d D U
H8A' H 0.815730 -0.265056 0.514422 0.295 Uiso 1 1 calc R U
H8B' H 0.889318 -0.166976 0.513392 0.295 Uiso 1 1 calc R U
H8C' H 0.783602 -0.197800 0.474923 0.295 Uiso 1 1 calc R U
C9 C 0.5447(8) 0.0309(5) 0.5773(2) 0.0311(17) Uani 1 1 d . .
C10 C 0.4961(8) 0.0754(5) 0.6139(2) 0.0296(17) Uani 1 1 d . .
H10A H 0.525255 0.055866 0.641944 0.036 Uiso 1 1 calc R U
C11 C 0.4034(8) 0.1496(5) 0.6091(2) 0.0290(17) Uani 1 1 d . .
C12 C 0.2781(7) 0.2552(5) 0.5601(2) 0.0287(17) Uani 1 1 d . .
C1A C 0.3704(8) 0.3609(5) 0.5034(2) 0.0278(17) Uani 1 1 d . .
C4A C 0.4246(9) 0.3661(5) 0.4618(2) 0.0344(19) Uani 1 1 d . .
C6A C 0.2578(8) 0.2132(5) 0.4833(2) 0.0340(19) Uani 1 1 d . .
H6C H 0.167177 0.176516 0.486848 0.041 Uiso 1 1 calc R U
C7A C 0.4157(8) 0.1283(5) 0.5299(2) 0.0272(17) Uani 1 1 d . .
C11A C 0.3668(8) 0.1760(5) 0.5660(2) 0.0278(16) Uani 1 1 d . .
C12A C 0.2557(8) 0.2918(5) 0.5152(2) 0.0354(19) Uani 1 1 d . .
H12A H 0.158061 0.321483 0.513868 0.042 Uiso 1 1 calc R U
C21 C 0.5867(8) 0.1416(6) 0.7112(2) 0.0352(19) Uani 1 1 d . .
C22 C 0.6483(9) 0.0679(7) 0.7313(3) 0.049(2) Uani 1 1 d . .
H22A H 0.588417 0.026946 0.746969 0.059 Uiso 1 1 calc R U
C23 C 0.7945(13) 0.0531(8) 0.7290(4) 0.067(3) Uani 1 1 d . .
H23A H 0.834836 0.000169 0.741665 0.081 Uiso 1 1 calc R U
C24 C 0.8848(12) 0.1147(10) 0.7083(4) 0.082(4) Uani 1 1 d . .
H24A H 0.987201 0.106156 0.708090 0.099 Uiso 1 1 calc R U
C25 C 0.8224(10) 0.1894(7) 0.6876(3) 0.059(3) Uani 1 1 d . .
H25A H 0.882410 0.231218 0.672559 0.071 Uiso 1 1 calc R U
C26 C 0.6722(8) 0.2028(6) 0.6891(3) 0.045(2) Uani 1 1 d . .
H26A H 0.629413 0.253311 0.674986 0.053 Uiso 1 1 calc R U
C31 C 0.3033(9) 0.0561(4) 0.7243(2) 0.0294(15) Uani 1 1 d . .
C32 C 0.2374(7) 0.0082(5) 0.6912(3) 0.0340(18) Uani 1 1 d . .
H32A H 0.241411 0.031028 0.662410 0.041 Uiso 1 1 calc R U
C33 C 0.1659(9) -0.0721(6) 0.6991(3) 0.047(2) Uani 1 1 d . .
H33A H 0.123595 -0.104662 0.675712 0.056 Uiso 1 1 calc R U
C34 C 0.1556(9) -0.1053(6) 0.7406(3) 0.050(2) Uani 1 1 d . .
H34A H 0.105288 -0.160240 0.746181 0.060 Uiso 1 1 calc R U
C35 C 0.2190(12) -0.0580(6) 0.7739(3) 0.056(3) Uani 1 1 d . .
H35A H 0.210710 -0.080261 0.802724 0.067 Uiso 1 1 calc R U
C36 C 0.2950(11) 0.0218(5) 0.7665(2) 0.044(2) Uani 1 1 d . .
H36A H 0.340858 0.052700 0.789759 0.053 Uiso 1 1 calc R U
C41 C 0.3627(8) 0.2305(6) 0.7613(2) 0.0311(16) Uani 1 1 d . .
C42 C 0.4743(10) 0.2798(6) 0.7801(3) 0.050(2) Uani 1 1 d . .
H42A H 0.569890 0.276985 0.768431 0.061 Uiso 1 1 calc R U
C43 C 0.4459(12) 0.3330(7) 0.8158(3) 0.066(3) Uani 1 1 d . .
H43A H 0.523195 0.365632 0.828995 0.079 Uiso 1 1 calc R U
C44 C 0.3097(12) 0.3398(6) 0.8326(3) 0.057(2) Uani 1 1 d . .
H44A H 0.291252 0.378274 0.856608 0.069 Uiso 1 1 calc R U
C45 C 0.1996(11) 0.2905(6) 0.8144(2) 0.048(2) Uani 1 1 d . .
H45A H 0.104954 0.293131 0.826724 0.058 Uiso 1 1 calc R U
C46 C 0.2239(8) 0.2375(5) 0.7788(2) 0.0401(19) Uani 1 1 d . .
H46A H 0.145495 0.205365 0.766010 0.048 Uiso 1 1 calc R U
O1S O 0.6228(13) 0.7693(8) 0.3692(3) 0.124(3) Uani 1 1 d . U
C1S C 0.531(3) 0.8137(16) 0.3977(7) 0.189(9) Uani 1 1 d . U
H1S H 0.574324 0.815139 0.427089 0.227 Uiso 1 1 calc R U
H2S H 0.436069 0.782227 0.399359 0.227 Uiso 1 1 calc R U
C2S C 0.512(3) 0.9062(16) 0.3811(7) 0.178(9) Uani 1 1 d . U
H3S H 0.410702 0.915694 0.370878 0.214 Uiso 1 1 calc R U
H4S H 0.534125 0.951442 0.403765 0.214 Uiso 1 1 calc R U
C3S C 0.611(3) 0.9122(15) 0.3465(8) 0.193(9) Uani 1 1 d . U
H5S H 0.682833 0.960348 0.352711 0.231 Uiso 1 1 calc R U
H6S H 0.558205 0.928925 0.319691 0.231 Uiso 1 1 calc R U
C4S C 0.686(2) 0.8272(11) 0.3399(6) 0.141(6) Uani 1 1 d . U
H7S H 0.672365 0.805224 0.309884 0.169 Uiso 1 1 calc R U
H8S H 0.791376 0.833788 0.345688 0.169 Uiso 1 1 calc R U

loop_
_atom_site_aniso_label
_atom_site_aniso_U_11
_atom_site_aniso_U_22
_atom_site_aniso_U_33
_atom_site_aniso_U_23
_atom_site_aniso_U_13
_atom_site_aniso_U_12
Pd1 0.0300(2) 0.0241(2) 0.0258(2) 0.0004(2) 0.0025(3) 0.0001(2)
P1 0.0289(10) 0.0292(11) 0.0277(10) 0.0003(9) 0.0001(9) -0.0018(9)
Cl1 0.0568(14) 0.0461(12) 0.0358(11) -0.0020(9) 0.0066(10) 0.0187(10)
O1 0.053(4) 0.033(3) 0.038(3) 0.004(3) 0.006(3) 0.015(3)
O2 0.111(6) 0.035(4) 0.045(4) -0.008(3) 0.013(4) -0.024(4)
O3 0.070(4) 0.030(3) 0.055(4) 0.002(3) 0.017(3) -0.008(3)
O4 0.054(3) 0.038(3) 0.025(3) 0.001(2) 0.002(3) -0.002(3)
O5 0.047(3) 0.031(3) 0.021(3) -0.001(2) -0.003(2) 0.007(3)
O6 0.057(3) 0.023(3) 0.029(3) 0.004(2) 0.002(3) 0.012(2)
N1 0.039(4) 0.020(3) 0.032(3) 0.001(2) 0.001(3) 0.007(3)
C1 0.047(5) 0.033(5) 0.028(4) 0.003(3) 0.005(4) 0.002(4)
C2 0.055(5) 0.027(5) 0.037(5) 0.003(4) 0.005(4) 0.001(4)
C2' 0.26(2) 0.120(14) 0.095(12) -0.010(10) -0.053(14) -0.083(16)
C3 0.046(5) 0.026(5) 0.046(5) 0.010(4) 0.010(4) 0.002(4)
C3' 0.077(7) 0.041(5) 0.068(6) 0.020(5) 0.028(6) -0.008(6)
C4 0.063(6) 0.026(5) 0.031(4) 0.006(4) 0.006(4) 0.005(4)
C4' 0.052(5) 0.018(4) 0.030(4) -0.002(3) 0.000(4) 0.007(3)
C5' 0.050(5) 0.022(4) 0.033(4) -0.001(3) 0.009(4) 0.009(4)
C6 0.064(5) 0.033(5) 0.026(4) 0.001(3) -0.008(4) 0.003(4)
C6' 0.090(7) 0.027(5) 0.054(5) 0.000(4) -0.004(6) 0.015(6)
C7' 0.251(17) 0.030(7) 0.171(14) -0.008(9) 0.040(13) -0.024(10)
C8 0.042(4) 0.020(4) 0.024(4) 0.002(3) -0.002(4) 0.000(3)
C8' 0.217(17) 0.095(11) 0.278(19) -0.066(13) 0.037(17) 0.038(14)
C9 0.037(4) 0.023(4) 0.033(4) 0.004(3) -0.003(4) 0.002(3)
C10 0.038(4) 0.026(4) 0.025(4) 0.002(3) 0.001(3) -0.003(3)
C11 0.033(4) 0.028(4) 0.025(4) 0.001(3) 0.003(3) -0.008(3)
C12 0.036(4) 0.029(5) 0.021(3) 0.002(3) -0.002(3) -0.002(3)
C1A 0.037(4) 0.018(4) 0.029(4) 0.000(3) 0.006(3) 0.006(3)
C4A 0.044(5) 0.031(5) 0.028(4) 0.003(3) -0.005(4) 0.001(4)
C6A 0.045(4) 0.025(5) 0.032(4) 0.003(3) -0.006(3) 0.003(3)
C7A 0.041(4) 0.018(4) 0.023(4) -0.002(3) -0.001(3) -0.004(3)
C11A 0.033(4) 0.023(4) 0.027(4) 0.002(3) 0.001(3) 0.001(3)
C12A 0.042(4) 0.036(5) 0.029(4) 0.002(3) 0.001(3) 0.005(3)
C21 0.026(4) 0.047(5) 0.033(4) -0.009(4) 0.002(4) 0.006(4)
C22 0.040(5) 0.058(6) 0.049(5) -0.005(5) -0.013(4) 0.011(4)
C23 0.055(6) 0.065(7) 0.083(8) -0.022(6) -0.023(7) 0.022(6)
C24 0.037(6) 0.104(10) 0.105(10) -0.057(8) -0.012(7) 0.020(7)
C25 0.037(5) 0.071(7) 0.070(6) -0.030(5) 0.020(5) -0.017(5)
C26 0.029(5) 0.058(6) 0.046(5) -0.015(4) 0.002(4) -0.006(4)
C31 0.026(3) 0.027(4) 0.034(4) -0.003(3) 0.001(4) -0.002(4)
C32 0.027(4) 0.036(5) 0.040(4) 0.004(4) 0.008(3) -0.003(3)
C33 0.054(6) 0.037(5) 0.050(5) 0.001(4) -0.003(4) -0.013(4)
C34 0.046(5) 0.034(5) 0.070(7) 0.006(5) 0.012(5) -0.004(4)
C35 0.077(7) 0.041(5) 0.048(5) 0.015(4) 0.010(6) 0.001(5)
C36 0.060(5) 0.041(5) 0.032(4) 0.003(3) 0.000(5) 0.001(5)
C41 0.038(4) 0.031(4) 0.025(3) -0.001(4) -0.001(3) -0.005(4)
C42 0.052(5) 0.049(6) 0.050(5) -0.016(5) 0.001(4) -0.015(5)
C43 0.074(7) 0.065(7) 0.058(6) -0.029(6) -0.002(6) -0.018(6)
C44 0.068(6) 0.059(6) 0.045(5) -0.022(4) 0.017(5) -0.004(6)
C45 0.054(5) 0.052(6) 0.039(4) -0.006(4) 0.009(5) 0.011(5)
C46 0.043(5) 0.040(5) 0.038(4) -0.008(4) 0.004(4) 0.001(4)
O1S 0.157(8) 0.099(7) 0.115(6) 0.013(6) -0.009(6) 0.009(6)
C1S 0.225(14) 0.178(14) 0.165(13) -0.013(11) 0.027(11) -0.003(12)
C2S 0.203(14) 0.156(13) 0.176(13) -0.010(11) 0.013(11) 0.027(11)
C3S 0.216(14) 0.152(13) 0.211(13) 0.011(11) 0.039(12) 0.006(11)
C4S 0.159(11) 0.107(9) 0.156(11) -0.007(9) 0.015(10) -0.026(10)

loop_
_atom_type_symbol
_atom_type_description
_atom_type_scat_dispersion_real
_atom_type_scat_dispersion_imag
_atom_type_scat_source
C C 0.0033 0.0016 'International Tables Vol C Tables 4.2.6.8 and 6.1.1.4'
H H 0.0000 0.0000 'International Tables Vol C Tables 4.2.6.8 and 6.1.1.4'
N N 0.0061 0.0033 'International Tables Vol C Tables 4.2.6.8 and 6.1.1.4'
O O 0.0106 0.0060 'International Tables Vol C Tables 4.2.6.8 and 6.1.1.4'
Cl Cl 0.1484 0.1585 'International Tables Vol C Tables 4.2.6.8 and 6.1.1.4'
P P 0.1023 0.0942 'International Tables Vol C Tables 4.2.6.8 and 6.1.1.4'
Pd Pd -0.9988 1.0072 'International Tables Vol C Tables 4.2.6.8 and 6.1.1.4'

loop_
_geom_angle_atom_site_label_1
_geom_angle_atom_site_label_2
_geom_angle_atom_site_label_3
_geom_angle
C11 Pd1 N1 80.6(3)
C11 Pd1 P1 96.3(2)
N1 Pd1 P1 176.86(17)
C11 Pd1 Cl1 166.8(2)
N1 Pd1 Cl1 86.21(16)
P1 Pd1 Cl1 96.87(7)
C31 P1 C21 106.7(4)
C31 P1 C41 104.0(3)
C21 P1 C41 104.8(3)
C31 P1 Pd1 113.0(2)
C21 P1 Pd1 114.8(3)
C41 P1 Pd1 112.6(3)
N1 O1 H1 109.5
C2 O2 C2' 119.4(8)
C3 O3 C3' 116.6(7)
C4A O4 C6 116.6(6)
C7A O5 C6A 116.0(5)
C9 O6 C5' 107.6(5)
C12 N1 O1 116.9(6)
C12 N1 Pd1 116.5(5)
O1 N1 Pd1 126.1(4)
C2 C1 C1A 122.3(7)
C2 C1 H1A 118.8
C1A C1 H1A 118.8
C1 C2 O2 124.9(8)
C1 C2 C3 119.2(8)
O2 C2 C3 115.9(7)
O2 C2' H2A' 109.5
O2 C2' H2B' 109.5
H2A' C2' H2B' 109.5
O2 C2' H2C' 109.5
H2A' C2' H2C' 109.5
H2B' C2' H2C' 109.5
C4 C3 O3 124.4(7)
C4 C3 C2 120.2(8)
O3 C3 C2 115.4(7)
O3 C3' H3A' 109.5
O3 C3' H3B' 109.5
H3A' C3' H3B' 109.5
O3 C3' H3C' 109.5
H3A' C3' H3C' 109.5
H3B' C3' H3C' 109.5
C3 C4 C4A 119.2(7)
C3 C4 H4A 120.4
C4A C4 H4A 120.4
C8 C4' C5' 101.2(6)
C8 C4' H4A' 111.5
C5' C4' H4A' 111.5
C8 C4' H4B' 111.5
C5' C4' H4B' 111.5
H4A' C4' H4B' 109.3
O6 C5' C6' 108.1(6)
O6 C5' C4' 106.1(6)
C6' C5' C4' 116.2(7)
O6 C5' H5A' 108.8
C6' C5' H5A' 108.8
C4' C5' H5A' 108.8
O4 C6 C6A 113.7(6)
O4 C6 H6A 108.8
C6A C6 H6A 108.8
O4 C6 H6B 108.8
C6A C6 H6B 108.8
H6A C6 H6B 107.7
C7' C6' C8' 122.2(12)
C7' C6' C5' 121.8(10)
C8' C6' C5' 115.6(10)
C6' C7' H7A' 120.0
C6' C7' H7B' 120.0
H7A' C7' H7B' 120.0
C9 C8 C7A 117.4(7)
C9 C8 C4' 109.5(6)
C7A C8 C4' 132.7(7)
C6' C8' H8A' 109.5
C6' C8' H8B' 109.5
H8A' C8' H8B' 109.5
C6' C8' H8C' 109.5
H8A' C8' H8C' 109.5
H8B' C8' H8C' 109.5
O6 C9 C8 112.3(7)
O6 C9 C10 123.2(7)
C8 C9 C10 124.5(7)
C9 C10 C11 118.9(6)
C9 C10 H10A 120.5
C11 C10 H10A 120.5
C10 C11 C11A 117.2(6)
C10 C11 Pd1 132.7(5)
C11A C11 Pd1 110.0(5)
N1 C12 C11A 114.1(6)
N1 C12 C12A 126.6(6)
C11A C12 C12A 119.2(6)
C4A C1A C1 116.7(7)
C4A C1A C12A 120.9(7)
C1 C1A C12A 122.4(6)
C1A C4A O4 123.6(7)
C1A C4A C4 122.3(7)
O4 C4A C4 114.1(7)
O5 C6A C12A 113.1(6)
O5 C6A C6 105.6(6)
C12A C6A C6 110.0(6)
O5 C6A H6C 109.3
C12A C6A H6C 109.3
C6 C6A H6C 109.3
O5 C7A C8 117.7(6)
O5 C7A C11A 122.5(6)
C8 C7A C11A 119.8(6)
C7A C11A C11 122.1(7)
C7A C11A C12 119.5(6)
C11 C11A C12 118.4(6)
C12 C12A C1A 111.7(6)
C12 C12A C6A 108.7(6)
C1A C12A C6A 110.5(6)
C12 C12A H12A 108.6
C1A C12A H12A 108.6
C6A C12A H12A 108.6
C22 C21 C26 120.5(7)
C22 C21 P1 122.5(6)
C26 C21 P1 117.0(6)
C23 C22 C21 120.6(10)
C23 C22 H22A 119.7
C21 C22 H22A 119.7
C22 C23 C24 120.6(11)
C22 C23 H23A 119.7
C24 C23 H23A 119.7
C23 C24 C25 118.9(9)
C23 C24 H24A 120.6
C25 C24 H24A 120.6
C26 C25 C24 120.2(10)
C26 C25 H25A 119.9
C24 C25 H25A 119.9
C21 C26 C25 119.2(9)
C21 C26 H26A 120.4
C25 C26 H26A 120.4
C32 C31 C36 118.5(7)
C32 C31 P1 119.5(5)
C36 C31 P1 121.9(6)
C33 C32 C31 121.3(7)
C33 C32 H32A 119.4
C31 C32 H32A 119.4
C34 C33 C32 120.3(8)
C34 C33 H33A 119.8
C32 C33 H33A 119.8
C35 C34 C33 119.1(8)
C35 C34 H34A 120.4
C33 C34 H34A 120.4
C34 C35 C36 121.4(8)
C34 C35 H35A 119.3
C36 C35 H35A 119.3
C35 C36 C31 119.3(8)
C35 C36 H36A 120.4
C31 C36 H36A 120.4
C42 C41 C46 118.5(7)
C42 C41 P1 121.6(6)
C46 C41 P1 119.8(6)
C43 C42 C41 119.6(9)
C43 C42 H42A 120.2
C41 C42 H42A 120.2
C44 C43 C42 121.4(9)
C44 C43 H43A 119.3
C42 C43 H43A 119.3
C43 C44 C45 119.2(8)
C43 C44 H44A 120.4
C45 C44 H44A 120.4
C44 C45 C46 120.9(9)
C44 C45 H45A 119.6
C46 C45 H45A 119.6
C45 C46 C41 120.4(8)
C45 C46 H46A 119.8
C41 C46 H46A 119.8
C4S O1S C1S 112.3(15)
O1S C1S C2S 107.0(17)
O1S C1S H1S 110.3
C2S C1S H1S 110.3
O1S C1S H2S 110.3
C2S C1S H2S 110.3
H1S C1S H2S 108.6
C3S C2S C1S 104(2)
C3S C2S H3S 110.9
C1S C2S H3S 110.9
C3S C2S H4S 110.9
C1S C2S H4S 110.9
H3S C2S H4S 108.9
C2S C3S C4S 111.1(19)
C2S C3S H5S 109.4
C4S C3S H5S 109.4
C2S C3S H6S 109.4
C4S C3S H6S 109.4
H5S C3S H6S 108.0
O1S C4S C3S 104.3(16)
O1S C4S H7S 110.9
C3S C4S H7S 110.9
O1S C4S H8S 110.9
C3S C4S H8S 110.9
H7S C4S H8S 108.9

loop_
_geom_bond_atom_site_label_1
_geom_bond_atom_site_label_2
_geom_bond_distance
Pd1 C11 2.023(7)
Pd1 N1 2.065(6)
Pd1 P1 2.259(2)
Pd1 Cl1 2.385(2)
P1 C31 1.820(7)
P1 C21 1.824(8)
P1 C41 1.824(7)
O1 N1 1.379(7)
O1 H1 0.8400
O2 C2 1.376(10)
O2 C2' 1.403(10)
O3 C3 1.381(10)
O3 C3' 1.437(8)
O4 C4A 1.389(9)
O4 C6 1.423(9)
O5 C7A 1.369(8)
O5 C6A 1.458(9)
O6 C9 1.373(8)
O6 C5' 1.469(8)
N1 C12 1.283(8)
C1 C2 1.351(11)
C1 C1A 1.421(11)
C1 H1A 0.9500
C2 C3 1.409(11)
C2' H2A' 0.9800
C2' H2B' 0.9800
C2' H2C' 0.9800
C3 C4 1.379(11)
C3' H3A' 0.9800
C3' H3B' 0.9800
C3' H3C' 0.9800
C4 C4A 1.389(11)
C4 H4A 0.9500
C4' C8 1.495(10)
C4' C5' 1.547(10)
C4' H4A' 0.9900
C4' H4B' 0.9900
C5' C6' 1.482(11)
C5' H5A' 1.0000
C6 C6A 1.528(9)
C6 H6A 0.9900
C6 H6B 0.9900
C6' C7' 1.342(11)
C6' C8' 1.447(11)
C7' H7A' 0.9500
C7' H7B' 0.9500
C8 C9 1.383(10)
C8 C7A 1.390(10)
C8' H8A' 0.9800
C8' H8B' 0.9800
C8' H8C' 0.9800
C9 C10 1.383(10)
C10 C11 1.396(10)
C10 H10A 0.9500
C11 C11A 1.427(10)
C12 C11A 1.438(10)
C12 C12A 1.501(9)
C1A C4A 1.378(10)
C1A C12A 1.513(10)
C6A C12A 1.524(10)
C6A H6C 1.0000
C7A C11A 1.394(10)
C12A H12A 1.0000
C21 C22 1.376(12)
C21 C26 1.380(11)
C22 C23 1.364(14)
C22 H22A 0.9500
C23 C24 1.388(17)
C23 H23A 0.9500
C24 C25 1.398(16)
C24 H24A 0.9500
C25 C26 1.395(12)
C25 H25A 0.9500
C26 H26A 0.9500
C31 C32 1.383(10)
C31 C36 1.399(10)
C32 C33 1.378(10)
C32 H32A 0.9500
C33 C34 1.376(12)
C33 H33A 0.9500
C34 C35 1.373(13)
C34 H34A 0.9500
C35 C36 1.390(12)
C35 H35A 0.9500
C36 H36A 0.9500
C41 C42 1.387(10)
C41 C46 1.390(10)
C42 C43 1.380(12)
C42 H42A 0.9500
C43 C44 1.358(14)
C43 H43A 0.9500
C44 C45 1.367(13)
C44 H44A 0.9500
C45 C46 1.368(10)
C45 H45A 0.9500
C46 H46A 0.9500
O1S C4S 1.373(17)
O1S C1S 1.39(2)
C1S C2S 1.47(2)
C1S H1S 0.9900
C1S H2S 0.9900
C2S C3S 1.407(9)
C2S H3S 0.9900
C2S H4S 0.9900
C3S C4S 1.45(2)
C3S H5S 0.9900
C3S H6S 0.9900
C4S H7S 0.9900
C4S H8S 0.9900

loop_
_geom_torsion_atom_site_label_1
_geom_torsion_atom_site_label_2
_geom_torsion_atom_site_label_3
_geom_torsion_atom_site_label_4
_geom_torsion
C1A C1 C2 O2 -179.0(8)
C1A C1 C2 C3 -0.4(13)
C2' O2 C2 C1 6.9(17)
C2' O2 C2 C3 -171.8(13)
C3' O3 C3 C4 11.2(12)
C3' O3 C3 C2 -168.0(8)
C1 C2 C3 C4 -1.0(13)
O2 C2 C3 C4 177.8(8)
C1 C2 C3 O3 178.2(7)
O2 C2 C3 O3 -3.0(11)
O3 C3 C4 C4A -179.1(7)
C2 C3 C4 C4A 0.0(12)
C9 O6 C5' C6' -141.3(7)
C9 O6 C5' C4' -16.0(8)
C8 C4' C5' O6 17.7(8)
C8 C4' C5' C6' 137.8(8)
C4A O4 C6 C6A -40.0(9)
O6 C5' C6' C7' 36.3(14)
C4' C5' C6' C7' -82.8(13)
O6 C5' C6' C8' -136.3(12)
C4' C5' C6' C8' 104.7(14)
C5' C4' C8 C9 -13.8(8)
C5' C4' C8 C7A 172.6(8)
C5' O6 C9 C8 7.4(8)
C5' O6 C9 C10 -173.5(7)
C7A C8 C9 O6 179.4(6)
C4' C8 C9 O6 4.7(9)
C7A C8 C9 C10 0.3(12)
C4' C8 C9 C10 -174.3(7)
O6 C9 C10 C11 -179.2(7)
C8 C9 C10 C11 -0.2(12)
C9 C10 C11 C11A -1.2(10)
C9 C10 C11 Pd1 177.9(6)
O1 N1 C12 C11A 177.8(6)
Pd1 N1 C12 C11A 5.5(8)
O1 N1 C12 C12A 0.1(10)
Pd1 N1 C12 C12A -172.2(6)
C2 C1 C1A C4A 2.6(12)
C2 C1 C1A C12A -176.9(8)
C1 C1A C4A O4 175.6(7)
C12A C1A C4A O4 -4.9(12)
C1 C1A C4A C4 -3.6(11)
C12A C1A C4A C4 175.9(7)
C6 O4 C4A C1A 13.7(10)
C6 O4 C4A C4 -167.1(6)
C3 C4 C4A C1A 2.4(12)
C3 C4 C4A O4 -176.8(7)
C7A O5 C6A C12A 47.6(8)
C7A O5 C6A C6 168.0(6)
O4 C6 C6A O5 -65.3(7)
O4 C6 C6A C12A 57.0(8)
C6A O5 C7A C8 162.7(6)
C6A O5 C7A C11A -21.5(10)
C9 C8 C7A O5 176.9(7)
C4' C8 C7A O5 -9.9(13)
C9 C8 C7A C11A 1.0(11)
C4' C8 C7A C11A 174.2(8)
O5 C7A C11A C11 -178.2(7)
C8 C7A C11A C11 -2.5(11)
O5 C7A C11A C12 1.0(11)
C8 C7A C11A C12 176.7(7)
C10 C11 C11A C7A 2.6(11)
Pd1 C11 C11A C7A -176.7(6)
C10 C11 C11A C12 -176.6(6)
Pd1 C11 C11A C12 4.1(8)
N1 C12 C11A C7A 174.3(7)
C12A C12 C11A C7A -7.8(10)
N1 C12 C11A C11 -6.4(10)
C12A C12 C11A C11 171.4(7)
N1 C12 C12A C1A 87.3(9)
C11A C12 C12A C1A -90.3(8)
N1 C12 C12A C6A -150.5(7)
C11A C12 C12A C6A 31.9(9)
C4A C1A C12A C12 143.3(7)
C1 C1A C12A C12 -37.2(10)
C4A C1A C12A C6A 22.2(9)
C1 C1A C12A C6A -158.3(7)
O5 C6A C12A C12 -51.0(8)
C6 C6A C12A C12 -168.8(6)
O5 C6A C12A C1A 71.9(7)
C6 C6A C12A C1A -45.8(8)
C31 P1 C21 C22 -21.3(7)
C41 P1 C21 C22 88.6(7)
Pd1 P1 C21 C22 -147.3(6)
C31 P1 C21 C26 158.7(6)
C41 P1 C21 C26 -91.4(6)
Pd1 P1 C21 C26 32.6(6)
C26 C21 C22 C23 -1.2(13)
P1 C21 C22 C23 178.7(7)
C21 C22 C23 C24 3.4(15)
C22 C23 C24 C25 -3.7(16)
C23 C24 C25 C26 1.8(15)
C22 C21 C26 C25 -0.6(12)
P1 C21 C26 C25 179.4(6)
C24 C25 C26 C21 0.3(13)
C21 P1 C31 C32 -102.8(6)
C41 P1 C31 C32 146.8(6)
Pd1 P1 C31 C32 24.3(7)
C21 P1 C31 C36 79.7(8)
C41 P1 C31 C36 -30.7(8)
Pd1 P1 C31 C36 -153.2(6)
C36 C31 C32 C33 -0.6(12)
P1 C31 C32 C33 -178.1(6)
C31 C32 C33 C34 1.6(13)
C32 C33 C34 C35 -0.8(13)
C33 C34 C35 C36 -1.0(15)
C34 C35 C36 C31 2.0(15)
C32 C31 C36 C35 -1.2(13)
P1 C31 C36 C35 176.3(7)
C31 P1 C41 C42 134.3(7)
C21 P1 C41 C42 22.5(8)
Pd1 P1 C41 C42 -103.0(7)
C31 P1 C41 C46 -50.0(8)
C21 P1 C41 C46 -161.8(7)
Pd1 P1 C41 C46 72.8(7)
C46 C41 C42 C43 1.0(13)
P1 C41 C42 C43 176.8(8)
C41 C42 C43 C44 -1.4(16)
C42 C43 C44 C45 2.1(16)
C43 C44 C45 C46 -2.5(14)
C44 C45 C46 C41 2.2(13)
C42 C41 C46 C45 -1.4(12)
P1 C41 C46 C45 -177.3(6)
C4S O1S C1S C2S 11(3)
O1S C1S C2S C3S -8(3)
C1S C2S C3S C4S 2(3)
C1S O1S C4S C3S -9(2)
C2S C3S C4S O1S 4(3)
